data_7229771
loop_
_publ_author_name
'Borovina, Mladen'
'Kodrin, Ivan'
'\/Dakovi\'c, Marijana'

_publ_section_title
;
 Testing the limits of halogen bonding in coordination chemistry
;
_journal_issue 5
_journal_name_full CrystEngComm
_journal_page_first 539
_journal_paper_doi 10.1039/C7CE01989K
_journal_volume 20
_journal_year 2018
_chemical_formula_moiety 'C18 H20 Br2 Co N4 O4'
_chemical_formula_sum 'C18 H20 Br2 Co N4 O4'
_chemical_formula_weight 575.13
_space_group_crystal_system triclinic
_space_group_IT_number 2
_space_group_name_Hall '-P 1'
_space_group_name_H-M_alt 'P -1'
_symmetry_space_group_name_Hall '-P 1'
_symmetry_space_group_name_H-M 'P -1'
_atom_sites_solution_hydrogens geom
_atom_sites_solution_primary dual
_audit_creation_date 2017-10-27
_audit_creation_method
;
Olex2 1.2
(compiled 2017.08.10 svn.r3458 for OlexSys, GUI svn.r5381)
;
_audit_update_record
;
2017-10-27 deposited with the CCDC.
2017-12-04 downloaded from the CCDC.
;
_cell_angle_alpha 100.396(6)
_cell_angle_beta 101.149(7)
_cell_angle_gamma 100.044(6)
_cell_formula_units_Z 1
_cell_length_a 6.3290(5)
_cell_length_b 8.9473(6)
_cell_length_c 10.2742(7)
_cell_measurement_reflns_used 1470
_cell_measurement_temperature 296.15
_cell_measurement_theta_max 30.9810
_cell_measurement_theta_min 4.5090
_cell_volume 548.09(7)
_computing_cell_refinement
;
CrysAlisPro, Agilent Technologies,
Version 1.171.37.35 (release 13-08-2014 CrysAlis171 .NET)
(compiled Aug 13 2014,18:06:01)
;
_computing_data_collection
;
CrysAlisPro, Agilent Technologies,
Version 1.171.37.35 (release 13-08-2014 CrysAlis171 .NET)
(compiled Aug 13 2014,18:06:01)
;
_computing_data_reduction
;
CrysAlisPro, Agilent Technologies,
Version 1.171.37.35 (release 13-08-2014 CrysAlis171 .NET)
(compiled Aug 13 2014,18:06:01)
;
_computing_publication_material 'Olex2 (Dolomanov et al., 2009)'
_computing_structure_refinement 'ShelXL (Sheldrick, 2015)'
_computing_structure_solution 'ShelXT (Sheldrick, 2015)'
_diffrn_ambient_temperature 296.15
_diffrn_detector_area_resol_mean 16.3426
_diffrn_measured_fraction_theta_full 0.993
_diffrn_measured_fraction_theta_max 0.995
_diffrn_measurement_device_type 'Xcalibur, Sapphire3'
_diffrn_measurement_method '\w scans'
_diffrn_radiation_type MoK\a
_diffrn_radiation_wavelength 0.71073
_diffrn_reflns_av_R_equivalents 0.0179
_diffrn_reflns_av_unetI/netI 0.0309
_diffrn_reflns_Laue_measured_fraction_full 0.993
_diffrn_reflns_Laue_measured_fraction_max 0.995
_diffrn_reflns_limit_h_max 8
_diffrn_reflns_limit_h_min -7
_diffrn_reflns_limit_k_max 11
_diffrn_reflns_limit_k_min -11
_diffrn_reflns_limit_l_max 13
_diffrn_reflns_limit_l_min -13
_diffrn_reflns_number 4340
_diffrn_reflns_point_group_measured_fraction_full 0.993
_diffrn_reflns_point_group_measured_fraction_max 0.995
_diffrn_reflns_theta_full 25.242
_diffrn_reflns_theta_max 26.997
_diffrn_reflns_theta_min 4.339
_diffrn_source 'Enhance (Mo) X-ray Source'
_exptl_absorpt_coefficient_mu 4.459
_exptl_absorpt_correction_T_max 1.00000
_exptl_absorpt_correction_T_min 0.47981
_exptl_absorpt_correction_type multi-scan
_exptl_absorpt_process_details
;
CrysAlisPro, Agilent Technologies,
Version 1.171.37.35 (release 13-08-2014 CrysAlis171 .NET)
(compiled Aug 13 2014,18:06:01)
Empirical absorption correction using spherical harmonics,
 implemented in SCALE3 ABSPACK scaling algorithm.
;
_exptl_crystal_colour 'dark orange'
_exptl_crystal_colour_modifier dark
_exptl_crystal_colour_primary orange
_exptl_crystal_density_diffrn 1.742
_exptl_crystal_description block
_exptl_crystal_F_000 285
_exptl_crystal_size_max 0.35
_exptl_crystal_size_mid 0.23
_exptl_crystal_size_min 0.19
_refine_diff_density_max 0.503
_refine_diff_density_min -0.558
_refine_diff_density_rms 0.068
_refine_ls_extinction_method none
_refine_ls_goodness_of_fit_ref 1.032
_refine_ls_hydrogen_treatment constr
_refine_ls_matrix_type full
_refine_ls_number_parameters 135
_refine_ls_number_reflns 2373
_refine_ls_number_restraints 0
_refine_ls_restrained_S_all 1.032
_refine_ls_R_factor_all 0.0490
_refine_ls_R_factor_gt 0.0354
_refine_ls_shift/su_max 0.001
_refine_ls_shift/su_mean 0.000
_refine_ls_structure_factor_coef Fsqd
_refine_ls_weighting_details 'w=1/[\s^2^(Fo^2^)+(0.0407P)^2^+0.1584P] where P=(Fo^2^+2Fc^2^)/3'
_refine_ls_weighting_scheme calc
_refine_ls_wR_factor_gt 0.0807
_refine_ls_wR_factor_ref 0.0864
_reflns_Friedel_coverage 0.000
_reflns_number_gt 1893
_reflns_number_total 2373
_reflns_threshold_expression 'I > 2\s(I)'
_cod_data_source_file c7ce01989k2.cif
_cod_data_source_block 5a
_cod_depositor_comments 'Adding full bibliography for 7229768--7229780.cif.'
_cod_database_code 7229771
_shelx_shelxl_version_number 2014/7
_shelx_space_group_comment
;
The symmetry employed for this shelxl refinement is uniquely defined
by the following loop, which should always be used as a source of
symmetry information in preference to the above space-group names.
They are only intended as comments.
;
_olex2_refinement_description
;
1. Fixed Uiso
 At 1.2 times of:
  All C(H) groups
 At 1.5 times of:
  All C(H,H,H) groups
2.a Aromatic/amide H refined with riding coordinates:
 C1(H1), C4(H4), C7(H7), C3(H3)
2.b Idealised Me refined as rotating group:
 C5(H5A,H5B,H5C), C9(H9A,H9B,H9C)
;
_olex2_date_sample_data_collection 2016-02-16
_olex2_submission_special_instructions 'No special instructions were received'

loop_
_space_group_symop_operation_xyz
'x, y, z'
'-x, -y, -z'

loop_
_atom_site_label
_atom_site_type_symbol
_atom_site_fract_x
_atom_site_fract_y
_atom_site_fract_z
_atom_site_U_iso_or_equiv
_atom_site_adp_type
_atom_site_occupancy
_atom_site_site_symmetry_order
_atom_site_calc_flag
_atom_site_refinement_flags_posn
_atom_site_refinement_flags_adp
_atom_site_refinement_flags_occupancy
Co1 Co 0.5000 0.5000 0.5000 0.03464(15) Uani 1 2 d S T P
Br1 Br 0.50568(7) 0.21222(4) 0.97161(4) 0.06823(16) Uani 1 1 d . . .
O1 O 0.6687(3) 0.3299(2) 0.5134(2) 0.0439(5) Uani 1 1 d . . .
O2 O 0.2561(3) 0.3494(2) 0.3528(2) 0.0451(5) Uani 1 1 d . . .
N1 N 0.3431(4) 0.4374(3) 0.6666(2) 0.0400(5) Uani 1 1 d . . .
N2 N 0.1848(4) 0.3702(3) 0.8890(3) 0.0579(7) Uani 1 1 d . . .
C1 C 0.4407(5) 0.3572(3) 0.7488(3) 0.0419(6) Uani 1 1 d . . .
H1 H 0.5653 0.3226 0.7323 0.050 Uiso 1 1 calc R . .
C6 C 0.6257(5) 0.2000(3) 0.4309(3) 0.0417(7) Uani 1 1 d . . .
C4 C 0.1658(5) 0.4831(4) 0.6957(3) 0.0476(7) Uani 1 1 d . . .
H4 H 0.0926 0.5389 0.6406 0.057 Uiso 1 1 calc R . .
C2 C 0.3589(5) 0.3254(3) 0.8573(3) 0.0439(7) Uani 1 1 d . . .
C8 C 0.2690(5) 0.2174(3) 0.2909(3) 0.0445(7) Uani 1 1 d . . .
C7 C 0.4430(6) 0.1446(3) 0.3226(3) 0.0509(8) Uani 1 1 d . . .
H7 H 0.4363 0.0496 0.2658 0.061 Uiso 1 1 calc R . .
C5 C 0.7928(6) 0.1002(4) 0.4575(4) 0.0627(9) Uani 1 1 d . . .
H5A H 0.9377 0.1590 0.4633 0.094 Uiso 1 1 calc GR . .
H5B H 0.7580 0.0097 0.3845 0.094 Uiso 1 1 calc GR . .
H5C H 0.7884 0.0686 0.5416 0.094 Uiso 1 1 calc GR . .
C3 C 0.0879(5) 0.4497(4) 0.8056(4) 0.0595(9) Uani 1 1 d . . .
H3 H -0.0368 0.4838 0.8225 0.071 Uiso 1 1 calc R . .
C9 C 0.0762(6) 0.1350(5) 0.1737(4) 0.0718(11) Uani 1 1 d . . .
H9A H -0.0592 0.1446 0.2000 0.108 Uiso 1 1 calc GR . .
H9B H 0.0801 0.0269 0.1495 0.108 Uiso 1 1 calc GR . .
H9C H 0.0851 0.1812 0.0970 0.108 Uiso 1 1 calc GR . .

loop_
_atom_site_aniso_label
_atom_site_aniso_U_11
_atom_site_aniso_U_22
_atom_site_aniso_U_33
_atom_site_aniso_U_23
_atom_site_aniso_U_13
_atom_site_aniso_U_12
Co1 0.0338(3) 0.0384(3) 0.0315(3) 0.0048(2) 0.0017(2) 0.0169(2)
Br1 0.0845(3) 0.0713(3) 0.0562(2) 0.03118(19) 0.0092(2) 0.0264(2)
O1 0.0457(11) 0.0473(11) 0.0422(11) 0.0076(9) 0.0074(9) 0.0248(9)
O2 0.0384(10) 0.0512(12) 0.0400(11) 0.0017(9) 0.0001(9) 0.0131(9)
N1 0.0383(12) 0.0451(13) 0.0348(12) 0.0083(10) 0.0033(10) 0.0110(10)
N2 0.0521(16) 0.0691(18) 0.0587(18) 0.0216(15) 0.0198(14) 0.0142(14)
C1 0.0392(14) 0.0485(16) 0.0391(16) 0.0095(13) 0.0064(13) 0.0159(12)
C6 0.0524(17) 0.0411(15) 0.0458(16) 0.0193(13) 0.0260(14) 0.0210(13)
C4 0.0377(15) 0.0569(18) 0.0494(18) 0.0140(15) 0.0050(14) 0.0165(13)
C2 0.0466(16) 0.0426(15) 0.0390(15) 0.0095(12) 0.0030(13) 0.0071(13)
C8 0.0473(16) 0.0487(17) 0.0331(15) 0.0041(13) 0.0115(13) 0.0019(13)
C7 0.067(2) 0.0373(15) 0.0490(18) 0.0021(13) 0.0199(17) 0.0139(14)
C5 0.072(2) 0.057(2) 0.080(3) 0.0293(18) 0.032(2) 0.0399(17)
C3 0.0443(18) 0.075(2) 0.067(2) 0.0217(19) 0.0195(17) 0.0217(17)
C9 0.068(2) 0.081(3) 0.0452(19) -0.0099(18) 0.0036(18) -0.0053(19)

loop_
_atom_type_symbol
_atom_type_description
_atom_type_scat_dispersion_real
_atom_type_scat_dispersion_imag
_atom_type_scat_source
C C 0.0033 0.0016 'International Tables Vol C Tables 4.2.6.8 and 6.1.1.4'
H H 0.0000 0.0000 'International Tables Vol C Tables 4.2.6.8 and 6.1.1.4'
Br Br -0.2901 2.4595 'International Tables Vol C Tables 4.2.6.8 and 6.1.1.4'
Co Co 0.3494 0.9721 'International Tables Vol C Tables 4.2.6.8 and 6.1.1.4'
N N 0.0061 0.0033 'International Tables Vol C Tables 4.2.6.8 and 6.1.1.4'
O O 0.0106 0.0060 'International Tables Vol C Tables 4.2.6.8 and 6.1.1.4'

loop_
_geom_angle_atom_site_label_1
_geom_angle_atom_site_label_2
_geom_angle_atom_site_label_3
_geom_angle
_geom_angle_site_symmetry_1
_geom_angle_site_symmetry_3
O1 Co1 O1 180.0 . 2_666
O1 Co1 O2 90.10(8) 2_666 .
O1 Co1 O2 89.90(8) 2_666 2_666
O1 Co1 O2 89.90(8) . .
O1 Co1 O2 90.10(8) . 2_666
O1 Co1 N1 89.67(8) 2_666 2_666
O1 Co1 N1 90.33(8) 2_666 .
O1 Co1 N1 89.67(8) . .
O1 Co1 N1 90.33(8) . 2_666
O2 Co1 O2 180.0 . 2_666
O2 Co1 N1 92.54(8) 2_666 2_666
O2 Co1 N1 87.46(8) . 2_666
O2 Co1 N1 87.46(8) 2_666 .
O2 Co1 N1 92.54(8) . .
N1 Co1 N1 180.0 2_666 .
C6 O1 Co1 125.77(18) . .
C8 O2 Co1 125.46(18) . .
C1 N1 Co1 118.61(19) . .
C4 N1 Co1 124.6(2) . .
C4 N1 C1 116.7(3) . .
C2 N2 C3 114.8(3) . .
N1 C1 H1 119.7 . .
N1 C1 C2 120.6(3) . .
C2 C1 H1 119.7 . .
O1 C6 C7 125.6(2) . .
O1 C6 C5 114.7(3) . .
C7 C6 C5 119.7(3) . .
N1 C4 H4 119.3 . .
N1 C4 C3 121.4(3) . .
C3 C4 H4 119.3 . .
N2 C2 Br1 117.2(2) . .
N2 C2 C1 124.0(3) . .
C1 C2 Br1 118.8(2) . .
O2 C8 C7 125.3(3) . .
O2 C8 C9 115.6(3) . .
C7 C8 C9 119.0(3) . .
C6 C7 C8 126.3(3) . .
C6 C7 H7 116.8 . .
C8 C7 H7 116.8 . .
C6 C5 H5A 109.5 . .
C6 C5 H5B 109.5 . .
C6 C5 H5C 109.5 . .
H5A C5 H5B 109.5 . .
H5A C5 H5C 109.5 . .
H5B C5 H5C 109.5 . .
N2 C3 C4 122.5(3) . .
N2 C3 H3 118.7 . .
C4 C3 H3 118.7 . .
C8 C9 H9A 109.5 . .
C8 C9 H9B 109.5 . .
C8 C9 H9C 109.5 . .
H9A C9 H9B 109.5 . .
H9A C9 H9C 109.5 . .
H9B C9 H9C 109.5 . .

loop_
_geom_bond_atom_site_label_1
_geom_bond_atom_site_label_2
_geom_bond_distance
_geom_bond_site_symmetry_2
Co1 O1 2.0152(17) .
Co1 O1 2.0152(17) 2_666
Co1 O2 2.0304(19) 2_666
Co1 O2 2.0304(19) .
Co1 N1 2.245(2) 2_666
Co1 N1 2.245(2) .
Br1 C2 1.898(3) .
O1 C6 1.261(3) .
O2 C8 1.261(3) .
N1 C1 1.334(3) .
N1 C4 1.327(4) .
N2 C2 1.314(4) .
N2 C3 1.336(4) .
C1 H1 0.9300 .
C1 C2 1.371(4) .
C6 C7 1.387(4) .
C6 C5 1.515(4) .
C4 H4 0.9300 .
C4 C3 1.376(5) .
C8 C7 1.389(4) .
C8 C9 1.510(4) .
C7 H7 0.9300 .
C5 H5A 0.9600 .
C5 H5B 0.9600 .
C5 H5C 0.9600 .
C3 H3 0.9300 .
C9 H9A 0.9600 .
C9 H9B 0.9600 .
C9 H9C 0.9600 .

loop_
_geom_hbond_atom_site_label_D
_geom_hbond_atom_site_label_H
_geom_hbond_atom_site_label_A
_geom_hbond_distance_DH
_geom_hbond_distance_HA
_geom_hbond_distance_DA
_geom_hbond_angle_DHA
_geom_hbond_site_symmetry_A
C4 H4 O2 0.93 2.58 3.282(3) 132.2 2_566
C3 H3 O2 0.93 2.85 3.416(4) 120.4 2_566
